data_1565578
loop_
_publ_author_name
'Duan, Chunbo'
'Xin, Ying'
'Wang, Zicheng'
'Zhang, Jing'
'Han, Chunmiao'
'Xu, Hui'

_publ_section_title
;
 High-efficiency hyperfluorescent white light-emitting diodes based on
 high-concentration-doped TADF sensitizer matrices <i>via</i> spatial and
 energy gap effects.
;
_journal_issue 1
_journal_name_full 'Chemical science'
_journal_page_first 159
_journal_page_last 169
_journal_paper_doi 10.1039/d1sc05753g
_journal_volume 13
_journal_year 2021
_chemical_formula_moiety 'C27 H20 N3 O P'
_chemical_formula_sum 'C27 H20 N3 O P'
_chemical_formula_weight 433.45
_space_group_crystal_system monoclinic
_space_group_IT_number 14
_space_group_name_Hall '-P 2ybc'
_space_group_name_H-M_alt 'P 1 21/c 1'
_atom_sites_solution_hydrogens geom
_atom_sites_solution_primary direct
_atom_sites_solution_secondary difmap
_audit_block_doi 10.5517/ccdc.csd.cc1zqdnr
_audit_creation_date 2014-03-14
_audit_creation_method
;
Olex2 1.2
(compiled 2013.12.10 svn.r2850 for OlexSys, GUI svn.r4736)
;
_audit_update_record
;
2018-04-22 deposited with the CCDC.	2021-11-25 downloaded from the CCDC.
;
_cell_angle_alpha 90.00
_cell_angle_beta 94.763(3)
_cell_angle_gamma 90.00
_cell_formula_units_Z 4
_cell_length_a 8.7349(3)
_cell_length_b 18.3308(5)
_cell_length_c 14.1743(5)
_cell_measurement_reflns_used 3007
_cell_measurement_temperature 293(2)
_cell_measurement_theta_max 29.5618
_cell_measurement_theta_min 3.2211
_cell_volume 2261.72(13)
_computing_cell_refinement
;
CrysAlisPro, Agilent Technologies,
Version 1.171.35.21 (release 20-01-2012 CrysAlis171 .NET)
(compiled Jan 23 2012,18:06:46)
;
_computing_data_collection
;
CrysAlisPro, Agilent Technologies,
Version 1.171.35.21 (release 20-01-2012 CrysAlis171 .NET)
(compiled Jan 23 2012,18:06:46)
;
_computing_data_reduction
;
CrysAlisPro, Agilent Technologies,
Version 1.171.35.21 (release 20-01-2012 CrysAlis171 .NET)
(compiled Jan 23 2012,18:06:46)
;
_computing_molecular_graphics 'Olex2 (Dolomanov et al., 2009)'
_computing_publication_material 'Olex2 (Dolomanov et al., 2009)'
_computing_structure_refinement 'XL (Sheldrick, 2008)'
_computing_structure_solution 'XS (Sheldrick, 2008)'
_diffrn_ambient_temperature 293(2)
_diffrn_detector_area_resol_mean 16.1954
_diffrn_measured_fraction_theta_full 0.884
_diffrn_measured_fraction_theta_max 0.884
_diffrn_measurement_device_type 'Xcalibur, Eos'
_diffrn_measurement_method '\w scans'
_diffrn_orient_matrix_UB_11 -0.0081944000
_diffrn_orient_matrix_UB_12 -0.0349947000
_diffrn_orient_matrix_UB_13 -0.0211751000
_diffrn_orient_matrix_UB_21 0.0085695000
_diffrn_orient_matrix_UB_22 0.0156625000
_diffrn_orient_matrix_UB_23 -0.0450197000
_diffrn_orient_matrix_UB_31 0.0806203000
_diffrn_orient_matrix_UB_32 -0.0051954000
_diffrn_orient_matrix_UB_33 0.0068163000
_diffrn_radiation_monochromator graphite
_diffrn_radiation_type MoK\a
_diffrn_radiation_wavelength 0.71073
_diffrn_reflns_av_R_equivalents 0.0205
_diffrn_reflns_av_unetI/netI 0.0354
_diffrn_reflns_limit_h_max 10
_diffrn_reflns_limit_h_min -12
_diffrn_reflns_limit_k_max 25
_diffrn_reflns_limit_k_min -21
_diffrn_reflns_limit_l_max 18
_diffrn_reflns_limit_l_min -18
_diffrn_reflns_number 10325
_diffrn_reflns_theta_full 29.63
_diffrn_reflns_theta_max 29.63
_diffrn_reflns_theta_min 3.23
_diffrn_source 'Enhance (Mo) X-ray Source'
_exptl_absorpt_coefficient_mu 0.243
_exptl_absorpt_correction_T_max 1.00000
_exptl_absorpt_correction_T_min 0.82259
_exptl_absorpt_correction_type multi-scan
_exptl_absorpt_process_details
;
CrysAlisPro, Agilent Technologies,
Version 1.171.35.21 (release 20-01-2012 CrysAlis171 .NET)
(compiled Jan 23 2012,18:06:46)
Empirical absorption correction using spherical harmonics,
 implemented in SCALE3 ABSPACK scaling algorithm.
;
_exptl_crystal_density_diffrn 1.366
_exptl_crystal_density_method 'not measured'
_exptl_crystal_F_000 970
_refine_diff_density_max 0.269
_refine_diff_density_min -0.270
_refine_diff_density_rms 0.044
_refine_ls_extinction_coef 0.023(3)
_refine_ls_extinction_expression Fc^*^=kFc[1+0.001xFc^2^\l^3^/sin(2\q)]^-1/4^
_refine_ls_extinction_method SHELXL
_refine_ls_goodness_of_fit_ref 1.099
_refine_ls_hydrogen_treatment constr
_refine_ls_matrix_type full
_refine_ls_number_parameters 290
_refine_ls_number_reflns 5637
_refine_ls_number_restraints 0
_refine_ls_restrained_S_all 1.099
_refine_ls_R_factor_all 0.0730
_refine_ls_R_factor_gt 0.0522
_refine_ls_shift/su_max 0.007
_refine_ls_shift/su_mean 0.001
_refine_ls_structure_factor_coef Fsqd
_refine_ls_weighting_details 'calc w=1/[\s^2^(Fo^2^)+(0.1000P)^2^+0.0000P] where P=(Fo^2^+2Fc^2^)/3'
_refine_ls_weighting_scheme calc
_refine_ls_wR_factor_gt 0.1553
_refine_ls_wR_factor_ref 0.1737
_reflns_number_gt 4203
_reflns_number_total 5637
_reflns_threshold_expression >2sigma(I)
_cod_data_source_file d1sc05753g2.cif
_cod_data_source_block 140313-zz2
_cod_depositor_comments
;
Adding full bibliography for 1565578--1565580.cif.

2022-06-10
Z value and formula fixed to values more according to usual
chemical conventions.                 miguel
;
_cod_original_formula_sum 'C11 H10 N0.11 O2 P'
_cod_original_formula_weight 206.72
_cod_original_formula_moiety '0.44(C27 H20 N3 O P)'
_cod_original_formula_units_Z 9
_cod_original_cell_volume 2261.71(12)
_cod_database_code 1565578
_reflns_odcompleteness_completeness 99.74
_reflns_odcompleteness_iscentric 1
_reflns_odcompleteness_theta 27.50
_olex2_refinement_description
;
1. Fixed Uiso
 At 1.2 times of:
  All C(H) groups
2.a Aromatic/amide H refined with riding coordinates:
 C11(H11), C13(H13), C14(H14), C15(H15), C16(H16), C17(H17), C18(H18),
 C19(H19), C20(H20), C21(H21), C22(H22), C23(H23), C24(H24), C25(H25), C26(H26),
  C27(H27), C28(H28), C29(H29), C30(H30), C32(H32)
;

loop_
_space_group_symop_id
_space_group_symop_operation_xyz
1 'x, y, z'
2 '-x, y+1/2, -z+1/2'
3 '-x, -y, -z'
4 'x, -y-1/2, z-1/2'

loop_
_atom_site_label
_atom_site_type_symbol
_atom_site_fract_x
_atom_site_fract_y
_atom_site_fract_z
_atom_site_U_iso_or_equiv
_atom_site_adp_type
_atom_site_occupancy
_atom_site_symmetry_multiplicity
_atom_site_calc_flag
_atom_site_disorder_assembly
_atom_site_disorder_group
_atom_site_refinement_flags_posn
P1 P 0.13694(5) 0.26388(2) 0.39258(3) 0.03770(16) Uani 1 1 d . . .
O1 O 0.19683(16) 0.25775(8) 0.29854(9) 0.0505(3) Uani 1 1 d . . .
N2 N 0.26502(15) 0.39858(8) 0.40593(10) 0.0382(3) Uani 1 1 d . . .
N3 N 0.21112(15) 0.48532(8) 0.52330(10) 0.0399(3) Uani 1 1 d . . .
N4 N 0.10344(15) 0.36688(8) 0.52677(10) 0.0403(3) Uani 1 1 d . . .
C5 C 0.12892(17) 0.43390(9) 0.56309(12) 0.0372(4) Uani 1 1 d . . .
C6 C 0.37253(18) 0.52020(9) 0.40066(12) 0.0377(4) Uani 1 1 d . . .
C7 C 0.17408(17) 0.35376(9) 0.44838(11) 0.0363(4) Uani 1 1 d . . .
C8 C 0.27813(17) 0.46542(9) 0.44603(11) 0.0360(4) Uani 1 1 d . . .
C9 C 0.21941(19) 0.19690(9) 0.47426(12) 0.0394(4) Uani 1 1 d . . .
C10 C 0.06215(19) 0.45161(10) 0.65248(12) 0.0415(4) Uani 1 1 d . . .
C11 C 0.3862(2) 0.59094(10) 0.43630(14) 0.0478(4) Uani 1 1 d . . .
H11 H 0.3367 0.6040 0.4894 0.057 Uiso 1 1 calc . . R
C12 C -0.0692(2) 0.25721(11) 0.38741(18) 0.0558(6) Uani 1 1 d . . .
C13 C 0.4498(2) 0.50149(11) 0.32239(13) 0.0478(4) Uani 1 1 d . . .
H13 H 0.4437 0.4541 0.2990 0.057 Uiso 1 1 calc . . R
C14 C -0.0277(2) 0.40145(12) 0.69602(14) 0.0519(5) Uani 1 1 d . . .
H14 H -0.0480 0.3563 0.6678 0.062 Uiso 1 1 calc . . R
C15 C 0.5485(2) 0.62314(12) 0.31416(14) 0.0537(5) Uani 1 1 d . . .
H15 H 0.6071 0.6576 0.2852 0.064 Uiso 1 1 calc . . R
C16 C -0.0873(3) 0.41765(14) 0.78078(17) 0.0663(6) Uani 1 1 d . . .
H16 H -0.1483 0.3837 0.8090 0.080 Uiso 1 1 calc . . R
C17 C 0.2345(2) 0.20329(11) 0.57290(13) 0.0483(4) Uani 1 1 d . . .
H17 H 0.1972 0.2445 0.6016 0.058 Uiso 1 1 calc . . R
C18 C 0.4738(2) 0.64169(11) 0.39240(15) 0.0551(5) Uani 1 1 d . . .
H18 H 0.4821 0.6890 0.4161 0.066 Uiso 1 1 calc . . R
C19 C 0.0901(3) 0.51919(12) 0.69485(17) 0.0651(6) Uani 1 1 d . . .
H19 H 0.1484 0.5539 0.6662 0.078 Uiso 1 1 calc . . R
C20 C 0.5358(2) 0.55312(12) 0.27909(13) 0.0544(5) Uani 1 1 d . . .
H20 H 0.5854 0.5405 0.2259 0.065 Uiso 1 1 calc . . R
C21 C -0.3103(4) 0.2274(2) 0.4468(3) 0.1216(16) Uani 1 1 d . . .
H21 H -0.3652 0.2082 0.4945 0.146 Uiso 1 1 calc . . R
C22 C 0.3043(3) 0.14870(13) 0.62764(14) 0.0616(6) Uani 1 1 d . . .
H22 H 0.3144 0.1530 0.6932 0.074 Uiso 1 1 calc . . R
C23 C 0.2736(3) 0.13450(13) 0.43224(14) 0.0646(6) Uani 1 1 d . . .
H23 H 0.2632 0.1294 0.3667 0.078 Uiso 1 1 calc . . R
C24 C 0.3590(3) 0.08801(15) 0.58518(16) 0.0799(8) Uani 1 1 d . . .
H24 H 0.4077 0.0516 0.6223 0.096 Uiso 1 1 calc . . R
C25 C -0.0567(3) 0.48356(15) 0.82315(18) 0.0771(7) Uani 1 1 d . . .
H25 H -0.0945 0.4941 0.8810 0.092 Uiso 1 1 calc . . R
C26 C 0.3427(4) 0.08025(15) 0.48792(18) 0.0912(9) Uani 1 1 d . . .
H26 H 0.3785 0.0383 0.4600 0.109 Uiso 1 1 calc . . R
C27 C -0.1496(3) 0.28042(15) 0.3043(3) 0.0898(10) Uani 1 1 d . . .
H27 H -0.0962 0.2973 0.2545 0.108 Uiso 1 1 calc . . R
C28 C -0.1486(3) 0.23060(17) 0.4592(2) 0.0857(9) Uani 1 1 d . . .
H28 H -0.0966 0.2148 0.5154 0.103 Uiso 1 1 calc . . R
C29 C -0.3862(4) 0.2522(2) 0.3657(4) 0.1307(19) Uani 1 1 d . . .
H29 H -0.4930 0.2509 0.3590 0.157 Uiso 1 1 calc . . R
C30 C 0.0302(4) 0.53430(16) 0.7802(2) 0.0859(8) Uani 1 1 d . . .
H30 H 0.0490 0.5794 0.8088 0.103 Uiso 1 1 calc . . R
C32 C -0.3086(4) 0.2786(2) 0.2947(4) 0.1214(16) Uani 1 1 d . . .
H32 H -0.3618 0.2956 0.2395 0.146 Uiso 1 1 calc . . R

loop_
_atom_site_aniso_label
_atom_site_aniso_U_11
_atom_site_aniso_U_22
_atom_site_aniso_U_33
_atom_site_aniso_U_23
_atom_site_aniso_U_13
_atom_site_aniso_U_12
P1 0.0394(3) 0.0330(3) 0.0409(3) -0.00290(18) 0.00457(17) -0.00320(17)
O1 0.0679(9) 0.0460(8) 0.0381(7) -0.0002(6) 0.0074(6) -0.0037(6)
N2 0.0389(7) 0.0343(7) 0.0410(8) 0.0004(6) 0.0017(5) -0.0041(6)
N3 0.0434(7) 0.0318(7) 0.0444(8) 0.0016(6) 0.0033(6) -0.0009(6)
N4 0.0411(7) 0.0334(8) 0.0468(8) -0.0002(6) 0.0059(6) -0.0032(6)
C5 0.0362(8) 0.0312(8) 0.0436(9) 0.0019(7) -0.0001(6) 0.0035(7)
C6 0.0396(8) 0.0358(9) 0.0367(9) 0.0045(7) -0.0032(6) -0.0046(7)
C7 0.0339(8) 0.0329(8) 0.0419(9) 0.0005(7) 0.0010(6) -0.0004(6)
C8 0.0362(8) 0.0327(8) 0.0379(9) 0.0030(7) -0.0040(6) -0.0006(6)
C9 0.0449(9) 0.0355(9) 0.0395(9) 0.0010(7) 0.0137(7) -0.0011(7)
C10 0.0417(9) 0.0377(9) 0.0454(10) 0.0026(8) 0.0057(7) 0.0079(7)
C11 0.0549(10) 0.0368(10) 0.0522(11) 0.0025(8) 0.0080(8) -0.0040(8)
C12 0.0421(10) 0.0422(11) 0.0820(16) -0.0254(10) -0.0007(9) -0.0031(8)
C13 0.0582(10) 0.0431(10) 0.0419(10) -0.0029(8) 0.0033(8) -0.0122(9)
C14 0.0573(11) 0.0443(11) 0.0552(11) 0.0097(9) 0.0120(8) 0.0068(9)
C15 0.0598(11) 0.0485(11) 0.0522(11) 0.0139(9) 0.0016(9) -0.0134(9)
C16 0.0776(14) 0.0577(14) 0.0675(15) 0.0184(12) 0.0292(11) 0.0148(11)
C17 0.0620(11) 0.0403(10) 0.0437(10) -0.0040(8) 0.0120(8) -0.0010(9)
C18 0.0671(12) 0.0351(10) 0.0637(13) 0.0041(9) 0.0082(9) -0.0083(9)
C19 0.0861(15) 0.0472(12) 0.0660(14) -0.0098(11) 0.0289(11) -0.0046(11)
C20 0.0645(12) 0.0586(13) 0.0409(10) 0.0018(9) 0.0080(8) -0.0142(10)
C21 0.0603(17) 0.162(4) 0.148(3) -0.090(3) 0.042(2) -0.028(2)
C22 0.0867(15) 0.0602(14) 0.0386(10) 0.0025(10) 0.0102(9) 0.0123(12)
C23 0.0992(16) 0.0576(13) 0.0396(11) 0.0011(10) 0.0206(10) 0.0300(12)
C24 0.118(2) 0.0718(17) 0.0514(13) 0.0178(12) 0.0165(12) 0.0409(15)
C25 0.1034(19) 0.0724(17) 0.0598(14) 0.0054(13) 0.0339(13) 0.0238(15)
C26 0.151(2) 0.0706(17) 0.0550(14) 0.0056(13) 0.0268(14) 0.0620(18)
C27 0.0617(14) 0.0615(15) 0.139(3) 0.0000(16) -0.0352(16) -0.0053(12)
C28 0.0540(13) 0.113(2) 0.093(2) -0.0465(18) 0.0259(12) -0.0234(14)
C29 0.0434(15) 0.131(3) 0.216(5) -0.094(3) 0.001(2) -0.0031(17)
C30 0.127(2) 0.0592(15) 0.0775(18) -0.0183(14) 0.0441(16) -0.0004(15)
C32 0.0660(19) 0.092(2) 0.196(4) -0.031(3) -0.051(2) 0.0124(17)

loop_
_atom_type_symbol
_atom_type_description
_atom_type_scat_dispersion_real
_atom_type_scat_dispersion_imag
_atom_type_scat_source
C C 0.0033 0.0016 'International Tables Vol C Tables 4.2.6.8 and 6.1.1.4'
H H 0.0000 0.0000 'International Tables Vol C Tables 4.2.6.8 and 6.1.1.4'
O O 0.0106 0.0060 'International Tables Vol C Tables 4.2.6.8 and 6.1.1.4'
P P 0.1023 0.0942 'International Tables Vol C Tables 4.2.6.8 and 6.1.1.4'
N N 0.0061 0.0033 'International Tables Vol C Tables 4.2.6.8 and 6.1.1.4'

loop_
_citation_id
_citation_doi
_citation_year
1 10.1039/C8TC02010H 2018

loop_
_geom_angle_atom_site_label_1
_geom_angle_atom_site_label_2
_geom_angle_atom_site_label_3
_geom_angle
_geom_angle_site_symmetry_1
_geom_angle_site_symmetry_3
_geom_angle_publ_flag
O1 P1 C7 113.10(8) . . ?
O1 P1 C9 112.13(8) . . ?
O1 P1 C12 112.73(10) . . ?
C9 P1 C7 106.69(8) . . ?
C9 P1 C12 109.02(10) . . ?
C12 P1 C7 102.58(8) . . ?
C7 N2 C8 113.91(14) . . ?
C8 N3 C5 116.15(15) . . ?
C7 N4 C5 114.18(15) . . ?
N3 C5 N4 124.09(16) . . ?
N3 C5 C10 118.14(15) . . ?
N4 C5 C10 117.77(15) . . ?
C11 C6 C8 120.55(16) . . ?
C13 C6 C8 120.32(16) . . ?
C13 C6 C11 119.13(16) . . ?
N2 C7 P1 116.80(12) . . ?
N2 C7 N4 127.07(15) . . ?
N4 C7 P1 116.11(12) . . ?
N2 C8 C6 117.60(15) . . ?
N3 C8 N2 124.41(15) . . ?
N3 C8 C6 117.99(15) . . ?
C17 C9 P1 125.90(14) . . ?
C23 C9 P1 114.74(14) . . ?
C23 C9 C17 119.34(17) . . ?
C14 C10 C5 121.02(17) . . ?
C14 C10 C19 118.98(18) . . ?
C19 C10 C5 120.00(17) . . ?
C18 C11 C6 119.77(18) . . ?
C27 C12 P1 116.6(2) . . ?
C28 C12 P1 124.1(2) . . ?
C28 C12 C27 119.3(2) . . ?
C20 C13 C6 120.23(18) . . ?
C16 C14 C10 120.9(2) . . ?
C18 C15 C20 119.47(19) . . ?
C25 C16 C14 119.9(2) . . ?
C22 C17 C9 120.19(18) . . ?
C15 C18 C11 120.87(19) . . ?
C30 C19 C10 119.4(2) . . ?
C15 C20 C13 120.51(19) . . ?
C29 C21 C28 120.4(4) . . ?
C24 C22 C17 119.80(19) . . ?
C26 C23 C9 119.81(19) . . ?
C22 C24 C26 120.8(2) . . ?
C16 C25 C30 119.9(2) . . ?
C23 C26 C24 120.1(2) . . ?
C32 C27 C12 120.6(4) . . ?
C12 C28 C21 119.1(3) . . ?
C32 C29 C21 120.8(3) . . ?
C25 C30 C19 120.9(3) . . ?
C29 C32 C27 119.8(4) . . ?

loop_
_geom_bond_atom_site_label_1
_geom_bond_atom_site_label_2
_geom_bond_distance
_geom_bond_site_symmetry_2
_geom_bond_publ_flag
P1 O1 1.4760(14) . ?
P1 C7 1.8447(17) . ?
P1 C9 1.7968(18) . ?
P1 C12 1.800(2) . ?
N2 C7 1.322(2) . ?
N2 C8 1.351(2) . ?
N3 C5 1.338(2) . ?
N3 C8 1.335(2) . ?
N4 C5 1.343(2) . ?
N4 C7 1.337(2) . ?
C5 C10 1.474(2) . ?
C6 C8 1.480(2) . ?
C6 C11 1.393(2) . ?
C6 C13 1.389(2) . ?
C9 C17 1.398(2) . ?
C9 C23 1.391(3) . ?
C10 C14 1.386(3) . ?
C10 C19 1.389(3) . ?
C11 C18 1.384(3) . ?
C12 C27 1.388(4) . ?
C12 C28 1.368(4) . ?
C13 C20 1.383(3) . ?
C14 C16 1.381(3) . ?
C15 C18 1.376(3) . ?
C15 C20 1.378(3) . ?
C16 C25 1.366(4) . ?
C17 C22 1.377(3) . ?
C19 C30 1.385(3) . ?
C21 C28 1.410(4) . ?
C21 C29 1.357(7) . ?
C22 C24 1.370(3) . ?
C23 C26 1.378(3) . ?
C24 C26 1.381(3) . ?
C25 C30 1.374(4) . ?
C27 C32 1.385(4) . ?
C29 C32 1.349(6) . ?
